data_4125949
loop_
_publ_author_name
'Chen, Cheng-Xia'
'Wei, Zhang-Wen'
'Jiang, Ji-Jun'
'Zheng, Shao-Ping'
'Wang, Hai-Ping'
'Qiu, Qian-Feng'
'Cao, Chen-Chen'
'Fenske, Dieter'
'Su, Cheng-Yong'

_publ_section_title
;
 Dynamic Spacer Installation for Multi-role MOFs: A New Direc-tion toward
 Multifunctional MOFs Achieving Ultrahigh Me-thane Storage Working
 Capacity.
;
_journal_name_full 'Journal of the American Chemical Society'
_journal_paper_doi 10.1021/jacs.7b01320
_journal_year 2017
_chemical_formula_moiety 'C100 H43 F30 N O32 Zr6'
_chemical_formula_sum 'C100 H43 F30 N O32 Zr6'
_chemical_formula_weight 2887.67
_chemical_name_common LIFM-72
_space_group_crystal_system tetragonal
_space_group_IT_number 131
_space_group_name_Hall '-P 4c 2'
_space_group_name_H-M_alt 'P 42/m m c'
_symmetry_space_group_name_Hall '-P 4c 2'
_symmetry_space_group_name_H-M 'P 42/m m c'
_atom_sites_solution_hydrogens geom
_audit_creation_method SHELXL-2014/7
_cell_angle_alpha 90
_cell_angle_beta 90
_cell_angle_gamma 90
_cell_formula_units_Z 2
_cell_length_a 23.12600(10)
_cell_length_b 23.12600(10)
_cell_length_c 18.8542(2)
_cell_measurement_reflns_used 10376
_cell_measurement_temperature 173(2)
_cell_measurement_theta_max 64.9950
_cell_measurement_theta_min 4.2710
_cell_volume 10083.45(12)
_computing_structure_refinement 'SHELXL-2014/7 (Sheldrick, 2014)'
_computing_structure_solution 'SHELXL-2014/7 (Sheldrick, 2014)'
_diffrn_ambient_temperature 173(2)
_diffrn_detector 'CCD plate'
_diffrn_detector_area_resol_mean 10.6525
_diffrn_detector_type Atlas
_diffrn_measured_fraction_theta_full 0.986
_diffrn_measured_fraction_theta_max 0.986
_diffrn_measurement_device 'four-circle diffractometer'
_diffrn_measurement_device_type 'SuperNova, Dual, Cu at zero, Atlas'
_diffrn_radiation_type CuK\a
_diffrn_radiation_wavelength 1.54184
_diffrn_reflns_av_R_equivalents 0.0235
_diffrn_reflns_av_unetI/netI 0.0182
_diffrn_reflns_Laue_measured_fraction_full 0.986
_diffrn_reflns_Laue_measured_fraction_max 0.986
_diffrn_reflns_limit_h_max 26
_diffrn_reflns_limit_h_min -23
_diffrn_reflns_limit_k_max 26
_diffrn_reflns_limit_k_min -19
_diffrn_reflns_limit_l_max 16
_diffrn_reflns_limit_l_min -21
_diffrn_reflns_number 19703
_diffrn_reflns_point_group_measured_fraction_full 0.986
_diffrn_reflns_point_group_measured_fraction_max 0.986
_diffrn_reflns_theta_full 64.958
_diffrn_reflns_theta_max 64.958
_diffrn_reflns_theta_min 3.823
_diffrn_source 'sealed X-ray tube'
_diffrn_source_type 'SuperNova (Cu) X-ray Source'
_exptl_absorpt_coefficient_mu 3.087
_exptl_absorpt_correction_T_max 1.00000
_exptl_absorpt_correction_T_min 0.75983
_exptl_absorpt_correction_type multi-scan
_exptl_absorpt_process_details
;
CrysAlisPro, Agilent Technologies,
Version 1.171.37.35 (release 13-08-2014 CrysAlis171 .NET)
(compiled Aug 13 2014,18:06:01)
Empirical absorption correction using spherical harmonics,
 implemented in SCALE3 ABSPACK scaling algorithm.
;
_exptl_crystal_colour Colorless
_exptl_crystal_density_diffrn 0.951
_exptl_crystal_description Block
_exptl_crystal_F_000 2832
_exptl_crystal_size_max 0.1
_exptl_crystal_size_mid 0.1
_exptl_crystal_size_min 0.1
_refine_diff_density_max 0.865
_refine_diff_density_min -0.890
_refine_diff_density_rms 0.125
_refine_ls_extinction_method none
_refine_ls_goodness_of_fit_ref 1.040
_refine_ls_hydrogen_treatment constr
_refine_ls_matrix_type full
_refine_ls_number_parameters 235
_refine_ls_number_reflns 4618
_refine_ls_number_restraints 228
_refine_ls_restrained_S_all 1.095
_refine_ls_R_factor_all 0.0664
_refine_ls_R_factor_gt 0.0582
_refine_ls_shift/su_max 0.001
_refine_ls_shift/su_mean 0.000
_refine_ls_structure_factor_coef Fsqd
_refine_ls_weighting_details 'w=1/[\s^2^(Fo^2^)+(0.1192P)^2^+40.6056P] where P=(Fo^2^+2Fc^2^)/3'
_refine_ls_weighting_scheme calc
_refine_ls_wR_factor_gt 0.1822
_refine_ls_wR_factor_ref 0.1927
_reflns_Friedel_coverage 0.000
_reflns_number_gt 3977
_reflns_number_total 4618
_reflns_threshold_expression 'I > 2\s(I)'
_cod_data_source_file LIFM-72.cif
_cod_data_source_block LIFM-72
_cod_original_cell_volume 10083.45(14)
_cod_database_code 4125949
_shelx_shelxl_version_number 2014/7
_shelx_space_group_comment
;
The symmetry employed for this shelxl refinement is uniquely defined
by the following loop, which should always be used as a source of
symmetry information in preference to the above space-group names.
They are only intended as comments.
;

loop_
_space_group_symop_operation_xyz
'x, y, z'
'-y, x, z+1/2'
'-x, -y, z'
'y, -x, z+1/2'
'x, -y, -z'
'-x, y, -z'
'y, x, -z+1/2'
'-y, -x, -z+1/2'
'-x, -y, -z'
'y, -x, -z-1/2'
'x, y, -z'
'-y, x, -z-1/2'
'-x, y, z'
'x, -y, z'
'-y, -x, z-1/2'
'y, x, z-1/2'

loop_
_atom_site_label
_atom_site_type_symbol
_atom_site_fract_x
_atom_site_fract_y
_atom_site_fract_z
_atom_site_U_iso_or_equiv
_atom_site_adp_type
_atom_site_occupancy
_atom_site_site_symmetry_order
_atom_site_calc_flag
_atom_site_refinement_flags_posn
_atom_site_refinement_flags_adp
_atom_site_refinement_flags_occupancy
_atom_site_disorder_assembly
_atom_site_disorder_group
Zr1 Zr 0.42432(2) 0.0000 0.09241(3) 0.0231(2) Uani 1 2 d S T P . .
Zr2 Zr 0.5000 0.10750(3) 0.0000 0.0140(2) Uani 1 4 d S T P . .
F1 F 0.3381(5) 0.3807(4) 0.1870(6) 0.221(4) Uani 0.783(5) 1 d D . P A 1
F2 F 0.2800(5) 0.3505(4) 0.1096(6) 0.221(4) Uani 0.783(5) 1 d D . P A 1
F3 F 0.3698(6) 0.3494(4) 0.0885(6) 0.221(4) Uani 0.783(5) 1 d D . P A 1
F4 F 0.3808(7) -0.0487(5) 0.5000 0.79(5) Uani 1 2 d DS TU P B 1
F5 F 0.3451(5) 0.0000 0.4074(12) 0.78(10) Uani 0.5 2 d DS T P B 1
O1 O 0.39148(18) 0.08426(16) 0.1328(2) 0.0518(11) Uani 1 1 d . . . . .
O2 O 0.44124(15) 0.15592(15) 0.0727(2) 0.0361(8) Uani 1 1 d . . . . .
O3 O 0.3326(2) 0.0000 0.0614(4) 0.0600(18) Uani 1 2 d S TU P C .
O4 O 0.4416(5) 0.0000 0.2061(3) 0.089(3) Uani 1 2 d S TU P . .
O5 O 0.4259(3) 0.0532(3) 0.0000 0.065(2) Uani 1 2 d S T P . .
O6 O 0.5000 0.0525(3) 0.0922(4) 0.0589(19) Uani 1 2 d S T P . .
N1 N 0.0599(8) 0.1051(6) 0.0000 0.268(12) Uani 0.25 2 d DS TU P C 1
H1A H 0.0406 0.1379 0.0000 0.322 Uiso 0.25 2 calc R U P C 1
H1B H 0.0979 0.1054 0.0000 0.322 Uiso 0.25 2 calc R U P C 1
C1 C 0.3029(3) 0.2615(3) 0.2308(4) 0.075(2) Uani 1 1 d D . . . .
C2 C 0.3352(3) 0.2775(3) 0.1727(5) 0.078(2) Uani 1 1 d D . . . .
H2 H 0.3340 0.3165 0.1569 0.094 Uiso 0.217(5) 1 calc R U P A 2
C3 C 0.3694(3) 0.2380(3) 0.1366(4) 0.069(2) Uani 1 1 d D . . . .
H3 H 0.3927 0.2501 0.0978 0.083 Uiso 1 1 calc R U . . .
C4 C 0.3692(3) 0.1819(3) 0.1574(4) 0.0540(16) Uani 1 1 d . . . . .
C5 C 0.3366(4) 0.1657(3) 0.2143(5) 0.108(4) Uani 1 1 d D . . . .
H5 H 0.3355 0.1260 0.2276 0.129 Uiso 1 1 calc R U . . .
C6 C 0.3053(4) 0.2055(3) 0.2531(6) 0.118(4) Uani 1 1 d D . . . .
H6 H 0.2857 0.1939 0.2950 0.141 Uiso 0.783(5) 1 calc R U P A 1
C7 C 0.4042(2) 0.1371(2) 0.1174(3) 0.0429(13) Uani 1 1 d . . . . .
C8 C 0.3326(5) 0.3369(4) 0.1410(6) 0.136(5) Uani 0.783(5) 1 d D U P A 1
C9 C 0.03004(17) 0.05224(14) 0.0000 0.259(8) Uani 1 2 d DS TU P . .
H9 H 0.0506 0.0878 0.0000 0.310 Uiso 0.75 2 calc R U P C 2
C10 C 0.06025(19) 0.0000 0.0000 0.244(7) Uani 1 4 d DS TU P C .
C11 C 0.1237(4) 0.0000 0.0000 0.225(6) Uani 1 4 d DS TU P . .
C12 C 0.1538(4) 0.0000 0.0639(2) 0.200(5) Uani 1 2 d DS TU P C .
H12 H 0.1333 0.0000 0.1075 0.241 Uiso 1 2 calc R U P . .
C13 C 0.2138(4) 0.0000 0.0640(2) 0.170(5) Uani 1 2 d DS TU P . .
H13 H 0.2344 0.0000 0.1077 0.204 Uiso 1 2 calc R U P C .
C14 C 0.2440(4) 0.0000 0.0000 0.127(4) Uani 1 4 d DS TU P C .
C15 C 0.3086(6) 0.0000 0.0000 0.084(3) Uani 1 4 d S TU P . .
C16 C 0.5000 0.0000 0.4602(2) 0.195(7) Uani 1 4 d DS TU P . .
C17 C 0.44780(18) 0.0000 0.4231(4) 0.189(6) Uani 1 2 d DS TU P . .
H17 H 0.4122 0.0000 0.4483 0.227 Uiso 0.5 2 calc R U P D 2
C18 C 0.44777(18) 0.0000 0.3493(4) 0.175(5) Uani 1 2 d DS TU P . .
H18 H 0.4122 0.0000 0.3240 0.210 Uiso 1 2 calc R U P . .
C19 C 0.5000 0.0000 0.3126(4) 0.147(5) Uani 1 4 d DS TU P . .
C20 C 0.5000 0.0000 0.2332(6) 0.122(4) Uani 1 4 d DS TU P . .
C21 C 0.3894(5) 0.0000 0.4584(6) 0.196(7) Uani 0.5 2 d DS TU P B 1
C8A C 0.2775(10) 0.1837(7) 0.3199(9) 0.136(5) Uani 0.217(5) 1 d D . P A 2
F1A F 0.2940(15) 0.1290(9) 0.3427(15) 0.221(4) Uani 0.217(5) 1 d D . P A 2
F3A F 0.2839(17) 0.2140(11) 0.3808(10) 0.221(4) Uani 0.217(5) 1 d D . P A 2
F2A F 0.2189(10) 0.1750(12) 0.3187(18) 0.221(4) Uani 0.217(5) 1 d D . P A 2

loop_
_atom_site_aniso_label
_atom_site_aniso_U_11
_atom_site_aniso_U_22
_atom_site_aniso_U_33
_atom_site_aniso_U_23
_atom_site_aniso_U_13
_atom_site_aniso_U_12
Zr1 0.0263(3) 0.0170(3) 0.0261(4) 0.000 0.0154(2) 0.000
Zr2 0.0139(4) 0.0117(4) 0.0165(4) 0.000 0.000 0.000
F1 0.334(11) 0.096(4) 0.231(7) 0.022(4) 0.156(7) 0.065(5)
F2 0.334(11) 0.096(4) 0.231(7) 0.022(4) 0.156(7) 0.065(5)
F3 0.334(11) 0.096(4) 0.231(7) 0.022(4) 0.156(7) 0.065(5)
F4 0.79(5) 0.78(5) 0.79(5) 0.000 0.000 -0.003(10)
F5 0.53(14) 1.5(3) 0.35(10) 0.000 0.02(9) 0.000
O1 0.059(3) 0.0301(19) 0.066(3) -0.0102(19) 0.032(2) 0.0075(17)
O2 0.0364(18) 0.0282(17) 0.044(2) -0.0130(16) 0.0047(16) 0.0096(14)
O3 0.018(3) 0.042(3) 0.120(6) 0.000 0.021(3) 0.000
O4 0.188(9) 0.054(4) 0.026(3) 0.000 0.009(4) 0.000
O5 0.106(5) 0.064(4) 0.025(3) 0.000 0.000 -0.068(4)
O6 0.030(3) 0.046(3) 0.101(5) 0.047(3) 0.000 0.000
N1 0.10(2) 0.324(19) 0.38(3) 0.000 0.000 -0.009(15)
C1 0.060(4) 0.063(4) 0.103(6) -0.030(4) 0.033(4) 0.011(4)
C2 0.081(5) 0.051(4) 0.103(6) -0.018(4) 0.038(5) 0.023(4)
C3 0.073(5) 0.044(4) 0.090(5) -0.006(4) 0.037(4) 0.015(3)
C4 0.055(4) 0.037(3) 0.070(4) -0.016(3) 0.029(3) 0.008(3)
C5 0.143(8) 0.050(4) 0.131(8) -0.002(5) 0.105(7) 0.015(5)
C6 0.128(8) 0.059(5) 0.165(10) -0.009(6) 0.105(8) 0.021(5)
C7 0.044(3) 0.038(3) 0.046(3) -0.010(3) 0.019(3) 0.008(2)
C8 0.146(9) 0.113(8) 0.149(9) -0.018(7) 0.058(7) 0.071(7)
C9 0.077(9) 0.325(18) 0.373(17) 0.000 0.000 0.003(7)
C10 0.065(8) 0.320(17) 0.347(16) 0.000 0.000 0.000
C11 0.058(7) 0.301(14) 0.316(14) 0.000 0.000 0.000
C12 0.041(5) 0.271(12) 0.290(13) 0.000 0.025(5) 0.000
C13 0.035(5) 0.223(10) 0.251(11) 0.000 0.031(5) 0.000
C14 0.022(5) 0.152(9) 0.205(10) 0.000 0.000 0.000
C15 0.018(5) 0.079(7) 0.155(8) 0.000 0.000 0.000
C16 0.243(16) 0.269(15) 0.072(9) 0.000 0.000 0.000
C17 0.239(14) 0.263(13) 0.065(7) 0.000 0.017(6) 0.000
C18 0.236(12) 0.228(11) 0.061(6) 0.000 0.016(5) 0.000
C19 0.222(12) 0.174(10) 0.046(6) 0.000 0.000 0.000
C20 0.205(10) 0.114(8) 0.046(6) 0.000 0.000 0.000
C21 0.241(16) 0.272(16) 0.075(10) 0.000 0.021(9) 0.000
C8A 0.146(9) 0.113(8) 0.149(9) -0.018(7) 0.058(7) 0.071(7)
F1A 0.334(11) 0.096(4) 0.231(7) 0.022(4) 0.156(7) 0.065(5)
F3A 0.334(11) 0.096(4) 0.231(7) 0.022(4) 0.156(7) 0.065(5)
F2A 0.334(11) 0.096(4) 0.231(7) 0.022(4) 0.156(7) 0.065(5)

loop_
_atom_type_symbol
_atom_type_description
_atom_type_scat_dispersion_real
_atom_type_scat_dispersion_imag
_atom_type_scat_source
C C 0.0181 0.0091 'International Tables Vol C Tables 4.2.6.8 and 6.1.1.4'
H H 0.0000 0.0000 'International Tables Vol C Tables 4.2.6.8 and 6.1.1.4'
N N 0.0311 0.0180 'International Tables Vol C Tables 4.2.6.8 and 6.1.1.4'
O O 0.0492 0.0322 'International Tables Vol C Tables 4.2.6.8 and 6.1.1.4'
F F 0.0727 0.0534 'International Tables Vol C Tables 4.2.6.8 and 6.1.1.4'
Zr Zr -0.1862 2.2449 'International Tables Vol C Tables 4.2.6.8 and 6.1.1.4'

loop_
_geom_angle_atom_site_label_1
_geom_angle_atom_site_label_2
_geom_angle_atom_site_label_3
_geom_angle
_geom_angle_site_symmetry_1
_geom_angle_site_symmetry_3
O6 Zr1 O6 69.5(3) . 3_655
O6 Zr1 O5 69.9(2) . .
O6 Zr1 O5 108.3(3) 3_655 .
O6 Zr1 O5 108.3(3) . 5
O6 Zr1 O5 69.9(2) 3_655 5
O5 Zr1 O5 70.5(3) . 5
O6 Zr1 O4 81.5(3) . .
O6 Zr1 O4 81.5(3) 3_655 .
O5 Zr1 O4 143.10(14) . .
O5 Zr1 O4 143.10(14) 5 .
O6 Zr1 O3 142.32(14) . .
O6 Zr1 O3 142.32(14) 3_655 .
O5 Zr1 O3 78.4(2) . .
O5 Zr1 O3 78.4(2) 5 .
O4 Zr1 O3 116.0(3) . .
O6 Zr1 O1 141.28(17) . 14
O6 Zr1 O1 77.4(2) 3_655 14
O5 Zr1 O1 142.20(17) . 14
O5 Zr1 O1 77.3(2) 5 14
O4 Zr1 O1 74.12(17) . 14
O3 Zr1 O1 76.23(15) . 14
O6 Zr1 O1 77.4(2) . .
O6 Zr1 O1 141.28(17) 3_655 .
O5 Zr1 O1 77.3(2) . .
O5 Zr1 O1 142.20(17) 5 .
O4 Zr1 O1 74.12(17) . .
O3 Zr1 O1 76.23(15) . .
O1 Zr1 O1 122.2(2) 14 .
O6 Zr1 Zr1 89.9(2) . 11
O6 Zr1 Zr1 89.9(2) 3_655 11
O5 Zr1 Zr1 35.26(14) . 11
O5 Zr1 Zr1 35.26(14) 5 11
O4 Zr1 Zr1 169.5(3) . 11
O3 Zr1 Zr1 74.6(2) . 11
O1 Zr1 Zr1 109.99(12) 14 11
O1 Zr1 Zr1 109.99(12) . 11
O6 Zr1 Zr1 34.76(14) . 3_655
O6 Zr1 Zr1 34.76(14) 3_655 3_655
O5 Zr1 Zr1 89.0(2) . 3_655
O5 Zr1 Zr1 89.0(2) 5 3_655
O4 Zr1 Zr1 79.5(3) . 3_655
O3 Zr1 Zr1 164.6(2) . 3_655
O1 Zr1 Zr1 109.95(11) 14 3_655
O1 Zr1 Zr1 109.95(11) . 3_655
Zr1 Zr1 Zr1 90.0 11 3_655
O6 Zr1 Zr2 89.62(18) . 9_655
O6 Zr1 Zr2 35.35(16) 3_655 9_655
O5 Zr1 Zr2 89.71(19) . 9_655
O5 Zr1 Zr2 34.53(15) 5 9_655
O4 Zr1 Zr2 113.42(18) . 9_655
O3 Zr1 Zr2 110.44(13) . 9_655
O1 Zr1 Zr2 73.69(10) 14 9_655
O1 Zr1 Zr2 164.07(10) . 9_655
Zr1 Zr1 Zr2 60.185(9) 11 9_655
Zr1 Zr1 Zr2 60.036(9) 3_655 9_655
O6 Zr1 Zr2 35.35(16) . .
O6 Zr1 Zr2 89.62(18) 3_655 .
O5 Zr1 Zr2 34.53(15) . .
O5 Zr1 Zr2 89.72(19) 5 .
O4 Zr1 Zr2 113.42(18) . .
O3 Zr1 Zr2 110.44(13) . .
O1 Zr1 Zr2 164.07(10) 14 .
O1 Zr1 Zr2 73.69(10) . .
Zr1 Zr1 Zr2 60.185(9) 11 .
Zr1 Zr1 Zr2 60.036(9) 3_655 .
Zr2 Zr1 Zr2 90.382(18) 9_655 .
O5 Zr2 O5 107.6(4) 13_655 .
O5 Zr2 O6 69.60(15) 13_655 .
O5 Zr2 O6 69.60(15) . .
O5 Zr2 O6 69.60(15) 13_655 11
O5 Zr2 O6 69.60(15) . 11
O6 Zr2 O6 107.6(4) . 11
O5 Zr2 O2 141.97(10) 13_655 .
O5 Zr2 O2 78.8(2) . .
O6 Zr2 O2 78.47(19) . .
O6 Zr2 O2 142.38(9) 11 .
O5 Zr2 O2 78.8(2) 13_655 13_655
O5 Zr2 O2 141.97(10) . 13_655
O6 Zr2 O2 78.47(19) . 13_655
O6 Zr2 O2 142.38(9) 11 13_655
O2 Zr2 O2 75.02(19) . 13_655
O5 Zr2 O2 141.97(10) 13_655 11
O5 Zr2 O2 78.8(2) . 11
O6 Zr2 O2 142.38(9) . 11
O6 Zr2 O2 78.47(19) 11 11
O2 Zr2 O2 75.8(2) . 11
O2 Zr2 O2 119.77(19) 13_655 11
O5 Zr2 O2 78.8(2) 13_655 6_655
O5 Zr2 O2 141.97(10) . 6_655
O6 Zr2 O2 142.39(9) . 6_655
O6 Zr2 O2 78.47(19) 11 6_655
O2 Zr2 O2 119.77(19) . 6_655
O2 Zr2 O2 75.8(2) 13_655 6_655
O2 Zr2 O2 75.02(19) 11 6_655
O5 Zr2 Zr1 89.08(19) 13_655 .
O5 Zr2 Zr1 34.71(11) . .
O6 Zr2 Zr1 34.90(10) . .
O6 Zr2 Zr1 89.00(18) 11 .
O2 Zr2 Zr1 75.30(10) . .
O2 Zr2 Zr1 110.76(10) 13_655 .
O2 Zr2 Zr1 110.94(9) 11 .
O2 Zr2 Zr1 164.92(10) 6_655 .
O5 Zr2 Zr1 89.08(19) 13_655 11
O5 Zr2 Zr1 34.71(11) . 11
O6 Zr2 Zr1 89.00(18) . 11
O6 Zr2 Zr1 34.90(10) 11 11
O2 Zr2 Zr1 110.94(9) . 11
O2 Zr2 Zr1 164.92(10) 13_655 11
O2 Zr2 Zr1 75.30(10) 11 11
O2 Zr2 Zr1 110.77(10) 6_655 11
Zr1 Zr2 Zr1 59.630(19) . 11
O5 Zr2 Zr1 34.71(11) 13_655 9_655
O5 Zr2 Zr1 89.08(19) . 9_655
O6 Zr2 Zr1 89.00(18) . 9_655
O6 Zr2 Zr1 34.90(10) 11 9_655
O2 Zr2 Zr1 164.92(10) . 9_655
O2 Zr2 Zr1 110.94(9) 13_655 9_655
O2 Zr2 Zr1 110.77(10) 11 9_655
O2 Zr2 Zr1 75.30(10) 6_655 9_655
Zr1 Zr2 Zr1 89.618(18) . 9_655
Zr1 Zr2 Zr1 59.930(19) 11 9_655
O5 Zr2 Zr1 34.71(11) 13_655 3_655
O5 Zr2 Zr1 89.08(19) . 3_655
O6 Zr2 Zr1 34.90(10) . 3_655
O6 Zr2 Zr1 89.00(18) 11 3_655
O2 Zr2 Zr1 110.77(10) . 3_655
O2 Zr2 Zr1 75.30(10) 13_655 3_655
O2 Zr2 Zr1 164.92(10) 11 3_655
O2 Zr2 Zr1 110.94(9) 6_655 3_655
Zr1 Zr2 Zr1 59.928(19) . 3_655
Zr1 Zr2 Zr1 89.618(18) 11 3_655
Zr1 Zr2 Zr1 59.629(19) 9_655 3_655
C21 F4 C21 68.8(10) 11_556 .
C7 O1 Zr1 132.5(3) . .
C7 O2 Zr2 130.0(3) . .
C15 O3 Zr1 131.1(7) . .
C20 O4 Zr1 121.2(7) . .
Zr2 O5 Zr1 110.8(2) . 11
Zr2 O5 Zr1 110.8(2) . .
Zr1 O5 Zr1 109.5(3) 11 .
Zr1 O6 Zr1 110.5(3) . 3_655
Zr1 O6 Zr2 109.8(2) . .
Zr1 O6 Zr2 109.7(2) 3_655 .
C6 C1 C2 118.5(6) . .
C6 C1 C1 118.2(7) . 7
C2 C1 C1 123.2(7) . 7
C1 C2 C3 121.5(7) . .
C1 C2 C8 122.8(6) . .
C3 C2 C8 115.5(7) . .
C4 C3 C2 119.1(7) . .
C3 C4 C5 119.6(6) . .
C3 C4 C7 120.5(6) . .
C5 C4 C7 119.9(6) . .
C4 C5 C6 121.5(7) . .
C1 C6 C5 119.5(7) . .
C1 C6 C8A 124.0(8) . .
C5 C6 C8A 116.5(8) . .
O2 C7 O1 128.6(5) . .
O2 C7 C4 117.0(5) . .
O1 C7 C4 114.5(5) . .
F1 C8 F3 104.6(9) . .
F1 C8 F2 100.8(8) . .
F3 C8 F2 101.4(9) . .
F1 C8 C2 115.6(9) . .
F3 C8 C2 117.8(8) . .
F2 C8 C2 114.3(9) . .
C9 C9 C10 120.0(2) 6 .
C9 C9 N1 119.5(9) 6 .
C10 C9 N1 120.5(10) . .
C9 C10 C9 119.9(4) 5 .
C9 C10 C11 120.0(2) 5 .
C9 C10 C11 120.0(2) . .
C12 C11 C12 120.0(5) . 5
C12 C11 C10 120.0(3) . .
C12 C11 C10 120.0(3) 5 .
C13 C12 C11 120.1(4) . .
C12 C13 C14 119.9(4) . .
C13 C14 C13 120.0(5) 5 .
C13 C14 C15 120.0(3) 5 .
C13 C14 C15 120.0(3) . .
O3 C15 O3 128.7(12) . 11
O3 C15 C14 115.7(6) . .
O3 C15 C14 115.7(6) 11 .
C17 C16 C17 119.9(5) . 3_655
C17 C16 C16 120.1(3) . 5_556
C17 C16 C16 120.1(3) 3_655 5_556
C18 C17 C16 120.1(4) . .
C18 C17 C21 116.2(6) . .
C16 C17 C21 123.7(7) . .
C19 C18 C17 119.8(4) . .
C18 C19 C18 120.4(6) 3_655 .
C18 C19 C20 119.8(3) 3_655 .
C18 C19 C20 119.8(3) . .
O4 C20 O4 138.6(10) 3_655 .
O4 C20 C19 110.7(5) 3_655 .
O4 C20 C19 110.7(5) . .
F4 C21 F4 108.6(12) 14 .
F4 C21 F5 106.3(10) 14 .
F4 C21 F5 106.3(10) . .
F4 C21 C17 112.3(9) 14 .
F4 C21 C17 112.3(9) . .
F5 C21 C17 110.6(10) . .
F4 C21 C21 55.6(5) 14 11_556
F4 C21 C21 55.6(5) . 11_556
F5 C21 C21 133.1(10) . 11_556
C17 C21 C21 116.2(5) . 11_556
F3A C8A F2A 101.5(12) . .
F3A C8A F1A 100.4(12) . .
F2A C8A F1A 98.2(12) . .
F3A C8A C6 119.4(13) . .
F2A C8A C6 117.3(13) . .
F1A C8A C6 116.5(12) . .

loop_
_geom_bond_atom_site_label_1
_geom_bond_atom_site_label_2
_geom_bond_distance
_geom_bond_site_symmetry_2
Zr1 O6 2.130(4) .
Zr1 O6 2.130(4) 3_655
Zr1 O5 2.134(4) .
Zr1 O5 2.134(4) 5
Zr1 O4 2.181(7) .
Zr1 O3 2.199(6) .
Zr1 O1 2.225(4) 14
Zr1 O1 2.225(4) .
Zr1 Zr1 3.4847(11) 11
Zr1 Zr1 3.5005(11) 3_655
Zr1 Zr2 3.5042(5) 9_655
Zr1 Zr2 3.5043(5) .
Zr2 O5 2.124(5) 13_655
Zr2 O5 2.124(5) .
Zr2 O6 2.154(6) .
Zr2 O6 2.154(6) 11
Zr2 O2 2.232(3) .
Zr2 O2 2.232(3) 13_655
Zr2 O2 2.232(3) 11
Zr2 O2 2.232(3) 6_655
Zr2 Zr1 3.5043(5) 11
Zr2 Zr1 3.5043(5) 9_655
Zr2 Zr1 3.5043(5) 3_655
F1 C8 1.339(12) .
F2 C8 1.389(12) .
F3 C8 1.343(11) .
F4 C21 1.387(9) 11_556
F4 C21 1.387(9) .
F5 C21 1.406(10) .
O1 C7 1.290(7) .
O2 C7 1.278(7) .
O3 C15 1.284(9) .
O4 C20 1.445(11) .
O5 Zr1 2.134(4) 11
O6 Zr1 2.130(4) 3_655
N1 C9 1.404(10) .
C1 C6 1.364(10) .
C1 C2 1.376(10) .
C1 C1 1.535(12) 7
C2 C3 1.388(9) .
C2 C8 1.499(8) .
C3 C4 1.355(9) .
C4 C5 1.363(9) .
C4 C7 1.515(7) .
C5 C6 1.380(9) .
C6 C8A 1.503(9) .
C9 C9 1.389(8) 6
C9 C10 1.396(5) .
C10 C9 1.396(5) 5
C10 C11 1.467(11) .
C11 C12 1.392(5) .
C11 C12 1.392(5) 5
C12 C13 1.388(5) .
C13 C14 1.393(5) .
C14 C13 1.393(5) 5
C14 C15 1.494(16) .
C15 O3 1.284(9) 11
C16 C17 1.395(5) .
C16 C17 1.395(5) 3_655
C16 C16 1.502(9) 5_556
C17 C18 1.393(7) .
C17 C21 1.505(10) .
C18 C19 1.392(5) .
C19 C18 1.392(5) 3_655
C19 C20 1.496(9) .
C20 O4 1.444(11) 3_655
C21 F4 1.387(9) 14
C21 C21 1.57(2) 11_556
C8A F3A 1.353(15) .
C8A F2A 1.371(15) .
C8A F1A 1.389(14) .
